data_7051815
loop_
_publ_author_name
'Zaitsev, Kirill V.'
'Bermeshev, Maxim V.'
'Samsonov, Alexey A.'
'Oprunenko, Juri F.'
'Churakov, Andrei V.'
'Howard, Judith A. L.'
'Karlov, Sergey S.'
'Zaitseva, Galina S.'

_publ_section_title
;
 Titanium complexes based on chiral enantiopure dialkanolamines:
 synthesis, structures and catalytic activity
;
_journal_issue 8
_journal_name_full 'New Journal of Chemistry'
_journal_page_first 1415
_journal_paper_doi 10.1039/b714739b
_journal_volume 32
_journal_year 2008
_chemical_absolute_configuration ad
_chemical_formula_moiety 'C28 H42 N2 O4 Ti, C H2 Cl2'
_chemical_formula_sum 'C29 H44 Cl2 N2 O4 Ti'
_chemical_formula_weight 603.46
_chemical_name_systematic
;
?
;
_space_group_IT_number 19
_symmetry_cell_setting orthorhombic
_symmetry_space_group_name_Hall 'P 2ac 2ab'
_symmetry_space_group_name_H-M 'P 21 21 21'
_atom_sites_solution_hydrogens geom
_atom_sites_solution_primary direct
_atom_sites_solution_secondary difmap
_audit_creation_method SHELXL-97
_cell_angle_alpha 90.00
_cell_angle_beta 90.00
_cell_angle_gamma 90.00
_cell_formula_units_Z 4
_cell_length_a 10.162(3)
_cell_length_b 10.972(3)
_cell_length_c 27.065(8)
_cell_measurement_reflns_used 5767
_cell_measurement_temperature 120(2)
_cell_measurement_theta_max 28.284
_cell_measurement_theta_min 2.396
_cell_volume 3017.7(15)
_computing_structure_refinement 'SHELXL-97 (Sheldrick, 1997)'
_computing_structure_solution 'SHELXS-97 (Sheldrick, 1990)'
_diffrn_ambient_temperature 120(2)
_diffrn_measured_fraction_theta_full 0.999
_diffrn_measured_fraction_theta_max 0.999
_diffrn_measurement_device_type 'Bruker SMART APEX'
_diffrn_measurement_method \w
_diffrn_radiation_monochromator graphite
_diffrn_radiation_source 'fine-focus sealed tube'
_diffrn_radiation_type MoK\a
_diffrn_radiation_wavelength 0.71073
_diffrn_reflns_av_R_equivalents 0.0362
_diffrn_reflns_av_sigmaI/netI 0.0449
_diffrn_reflns_limit_h_max 11
_diffrn_reflns_limit_h_min -13
_diffrn_reflns_limit_k_max 14
_diffrn_reflns_limit_k_min -14
_diffrn_reflns_limit_l_max 35
_diffrn_reflns_limit_l_min -35
_diffrn_reflns_number 21553
_diffrn_reflns_theta_full 27.99
_diffrn_reflns_theta_max 27.99
_diffrn_reflns_theta_min 2.39
_diffrn_standards_decay_% 0
_diffrn_standards_interval_time 0
_diffrn_standards_number 0
_exptl_absorpt_coefficient_mu 0.497
_exptl_absorpt_correction_T_max 0.9248
_exptl_absorpt_correction_T_min 0.8859
_exptl_absorpt_correction_type multi-scan
_exptl_absorpt_process_details 'SADABS (Bruker, 2004)'
_exptl_crystal_colour colourless
_exptl_crystal_density_diffrn 1.328
_exptl_crystal_density_method 'not measured'
_exptl_crystal_description block
_exptl_crystal_F_000 1280
_exptl_crystal_size_max 0.25
_exptl_crystal_size_mid 0.20
_exptl_crystal_size_min 0.16
_refine_diff_density_max 0.512
_refine_diff_density_min -0.716
_refine_diff_density_rms 0.084
_refine_ls_abs_structure_details 'Flack H D (1983), Acta Cryst. A39, 876-881'
_refine_ls_abs_structure_Flack 0.00(2)
_refine_ls_extinction_method none
_refine_ls_goodness_of_fit_ref 1.060
_refine_ls_hydrogen_treatment constr
_refine_ls_matrix_type full
_refine_ls_number_parameters 351
_refine_ls_number_reflns 7219
_refine_ls_number_restraints 0
_refine_ls_restrained_S_all 1.060
_refine_ls_R_factor_all 0.0508
_refine_ls_R_factor_gt 0.0453
_refine_ls_shift/su_max 0.000
_refine_ls_shift/su_mean 0.000
_refine_ls_structure_factor_coef Fsqd
_refine_ls_weighting_details 'calc w=1/[\s^2^(Fo^2^)+(0.0770P)^2^+0.4746P] where P=(Fo^2^+2Fc^2^)/3'
_refine_ls_weighting_scheme calc
_refine_ls_wR_factor_gt 0.1201
_refine_ls_wR_factor_ref 0.1234
_reflns_number_gt 6580
_reflns_number_total 7219
_reflns_threshold_expression I>2\s(I)
_cod_data_source_file b714739b.txt
_cod_data_source_block i
_cod_original_cell_volume 3017.6(16)
_cod_database_code 7051815

loop_
_symmetry_equiv_pos_as_xyz
'x, y, z'
'-x+1/2, -y, z+1/2'
'-x, y+1/2, -z+1/2'
'x+1/2, -y+1/2, -z'

loop_
_atom_site_label
_atom_site_type_symbol
_atom_site_fract_x
_atom_site_fract_y
_atom_site_fract_z
_atom_site_U_iso_or_equiv
_atom_site_adp_type
_atom_site_occupancy
_atom_site_symmetry_multiplicity
_atom_site_calc_flag
_atom_site_refinement_flags
_atom_site_disorder_assembly
_atom_site_disorder_group
Ti Ti 0.62671(4) 0.56308(4) 0.084628(15) 0.00960(10) Uani 1 1 d . . .
N1 N 0.8419(2) 0.65287(19) 0.05979(8) 0.0134(4) Uani 1 1 d . . .
N2 N 0.5750(2) 0.33878(18) 0.07114(8) 0.0125(4) Uani 1 1 d . . .
O11 O 0.63000(18) 0.56012(16) 0.01600(6) 0.0142(3) Uani 1 1 d . . .
O12 O 0.6224(2) 0.72066(15) 0.10644(7) 0.0157(4) Uani 1 1 d . . .
O21 O 0.73291(18) 0.47573(16) 0.12901(6) 0.0133(4) Uani 1 1 d . . .
O22 O 0.45467(17) 0.53979(16) 0.10355(7) 0.0134(4) Uani 1 1 d . . .
C1 C 0.8247(3) 0.7847(2) 0.07147(10) 0.0168(5) Uani 1 1 d . . .
H1A H 0.7923 0.8278 0.0417 0.020 Uiso 1 1 calc R . .
H1B H 0.9110 0.8201 0.0805 0.020 Uiso 1 1 calc R . .
C2 C 0.7277(3) 0.8041(2) 0.11390(10) 0.0165(5) Uani 1 1 d . . .
C3 C 0.6744(3) 0.9339(3) 0.11211(11) 0.0235(6) Uani 1 1 d . . .
H3A H 0.6056 0.9437 0.1372 0.035 Uiso 1 1 calc R . .
H3B H 0.6373 0.9500 0.0793 0.035 Uiso 1 1 calc R . .
H3C H 0.7460 0.9916 0.1187 0.035 Uiso 1 1 calc R . .
C4 C 0.7880(3) 0.7811(3) 0.16473(10) 0.0231(6) Uani 1 1 d . . .
H4A H 0.7279 0.8107 0.1904 0.035 Uiso 1 1 calc R . .
H4B H 0.8721 0.8243 0.1673 0.035 Uiso 1 1 calc R . .
H4C H 0.8027 0.6935 0.1692 0.035 Uiso 1 1 calc R . .
C5 C 0.4407(3) 0.3254(2) 0.09167(10) 0.0151(5) Uani 1 1 d . . .
H5A H 0.4467 0.2960 0.1262 0.018 Uiso 1 1 calc R . .
H5B H 0.3920 0.2637 0.0723 0.018 Uiso 1 1 calc R . .
C6 C 0.3647(3) 0.4468(2) 0.09059(9) 0.0148(5) Uani 1 1 d . . .
C7 C 0.3070(3) 0.4771(3) 0.03983(10) 0.0187(5) Uani 1 1 d . . .
H7A H 0.2551 0.5522 0.0421 0.028 Uiso 1 1 calc R . .
H7B H 0.2503 0.4101 0.0289 0.028 Uiso 1 1 calc R . .
H7C H 0.3786 0.4885 0.0160 0.028 Uiso 1 1 calc R . .
C8 C 0.2549(3) 0.4437(3) 0.12887(10) 0.0205(6) Uani 1 1 d . . .
H8A H 0.2099 0.5227 0.1295 0.031 Uiso 1 1 calc R . .
H8B H 0.2924 0.4268 0.1615 0.031 Uiso 1 1 calc R . .
H8C H 0.1918 0.3796 0.1202 0.031 Uiso 1 1 calc R . .
C10 C 0.9617(3) 0.6075(2) 0.08463(11) 0.0190(5) Uani 1 1 d . . .
H10A H 1.0396 0.6415 0.0684 0.028 Uiso 1 1 calc R . .
H10B H 0.9643 0.5183 0.0826 0.028 Uiso 1 1 calc R . .
H10C H 0.9606 0.6325 0.1194 0.028 Uiso 1 1 calc R . .
C11 C 0.8486(3) 0.6360(2) 0.00551(9) 0.0142(5) Uani 1 1 d . . .
H11A H 0.8997 0.7047 -0.0094 0.017 Uiso 1 1 calc R . .
C12 C 0.7046(3) 0.6416(2) -0.01289(9) 0.0136(5) Uani 1 1 d . . .
H12A H 0.6706 0.7259 -0.0069 0.016 Uiso 1 1 calc R . .
C13 C 0.9107(3) 0.5151(3) -0.00971(10) 0.0206(6) Uani 1 1 d . . .
H13A H 1.0020 0.5121 0.0020 0.031 Uiso 1 1 calc R . .
H13B H 0.9092 0.5078 -0.0458 0.031 Uiso 1 1 calc R . .
H13C H 0.8609 0.4477 0.0049 0.031 Uiso 1 1 calc R . .
C14 C 0.6931(3) 0.6152(2) -0.06747(10) 0.0162(5) Uani 1 1 d . . .
C15 C 0.7595(3) 0.6883(3) -0.10126(10) 0.0228(6) Uani 1 1 d . . .
H15A H 0.8132 0.7534 -0.0898 0.027 Uiso 1 1 calc R . .
C16 C 0.7476(4) 0.6669(3) -0.15120(11) 0.0319(7) Uani 1 1 d . . .
H16A H 0.7933 0.7174 -0.1740 0.038 Uiso 1 1 calc R . .
C17 C 0.6706(4) 0.5735(3) -0.16844(11) 0.0341(8) Uani 1 1 d . . .
H17A H 0.6629 0.5600 -0.2030 0.041 Uiso 1 1 calc R . .
C18 C 0.6043(3) 0.4991(3) -0.13573(11) 0.0303(7) Uani 1 1 d . . .
H18A H 0.5510 0.4343 -0.1476 0.036 Uiso 1 1 calc R . .
C19 C 0.6159(3) 0.5195(3) -0.08527(10) 0.0219(5) Uani 1 1 d . . .
H19A H 0.5710 0.4679 -0.0627 0.026 Uiso 1 1 calc R . .
C20 C 0.5773(3) 0.2932(2) 0.02009(9) 0.0168(5) Uani 1 1 d . . .
H20A H 0.5673 0.2044 0.0202 0.025 Uiso 1 1 calc R . .
H20B H 0.6613 0.3148 0.0046 0.025 Uiso 1 1 calc R . .
H20C H 0.5049 0.3300 0.0014 0.025 Uiso 1 1 calc R . .
C21 C 0.6724(3) 0.2746(2) 0.10349(10) 0.0134(5) Uani 1 1 d . . .
H21A H 0.6322 0.1971 0.1158 0.016 Uiso 1 1 calc R . .
C22 C 0.6951(3) 0.3613(2) 0.14782(9) 0.0128(5) Uani 1 1 d . . .
H22A H 0.6098 0.3713 0.1658 0.015 Uiso 1 1 calc R . .
C23 C 0.8018(3) 0.2453(2) 0.07776(10) 0.0174(5) Uani 1 1 d . . .
H23A H 0.7858 0.1870 0.0510 0.026 Uiso 1 1 calc R . .
H23B H 0.8633 0.2098 0.1016 0.026 Uiso 1 1 calc R . .
H23C H 0.8395 0.3203 0.0641 0.026 Uiso 1 1 calc R . .
C24 C 0.7945(3) 0.3072(2) 0.18320(9) 0.0143(5) Uani 1 1 d . . .
C25 C 0.7606(3) 0.2025(3) 0.20868(10) 0.0218(6) Uani 1 1 d . . .
H25A H 0.6740 0.1705 0.2059 0.026 Uiso 1 1 calc R . .
C26 C 0.8532(3) 0.1432(3) 0.23865(11) 0.0267(7) Uani 1 1 d . . .
H26A H 0.8300 0.0704 0.2556 0.032 Uiso 1 1 calc R . .
C27 C 0.9776(3) 0.1907(3) 0.24338(10) 0.0252(6) Uani 1 1 d . . .
H27A H 1.0407 0.1504 0.2635 0.030 Uiso 1 1 calc R . .
C28 C 1.0113(3) 0.2967(3) 0.21907(11) 0.0230(6) Uani 1 1 d . . .
H28A H 1.0971 0.3299 0.2228 0.028 Uiso 1 1 calc R . .
C29 C 0.9197(3) 0.3547(3) 0.18921(10) 0.0186(5) Uani 1 1 d . . .
H29A H 0.9431 0.4280 0.1727 0.022 Uiso 1 1 calc R . .
Cl1 Cl 0.86916(11) 0.33040(9) -0.21849(4) 0.0481(2) Uani 1 1 d . . .
Cl2 Cl 1.02230(11) 0.53989(9) -0.24948(4) 0.0474(3) Uani 1 1 d . . .
C9 C 0.9277(6) 0.4144(4) -0.26908(15) 0.0591(13) Uani 1 1 d . . .
H9A H 0.8523 0.4437 -0.2890 0.071 Uiso 1 1 calc R . .
H9B H 0.9822 0.3610 -0.2903 0.071 Uiso 1 1 calc R . .

loop_
_atom_site_aniso_label
_atom_site_aniso_U_11
_atom_site_aniso_U_22
_atom_site_aniso_U_33
_atom_site_aniso_U_23
_atom_site_aniso_U_13
_atom_site_aniso_U_12
Ti 0.0095(2) 0.00824(18) 0.01110(18) -0.00038(15) -0.00043(17) 0.00017(17)
N1 0.0122(11) 0.0125(9) 0.0155(10) 0.0025(8) -0.0031(8) 0.0001(8)
N2 0.0137(10) 0.0101(9) 0.0137(10) -0.0001(7) -0.0017(8) 0.0010(8)
O11 0.0125(8) 0.0172(8) 0.0129(7) 0.0013(7) 0.0008(7) -0.0026(8)
O12 0.0154(9) 0.0099(8) 0.0218(9) -0.0027(7) -0.0007(8) -0.0005(8)
O21 0.0141(9) 0.0107(8) 0.0153(8) 0.0011(7) -0.0017(7) -0.0013(7)
O22 0.0110(9) 0.0126(8) 0.0166(8) -0.0022(7) 0.0010(7) -0.0005(7)
C1 0.0183(13) 0.0111(11) 0.0209(13) 0.0030(9) -0.0040(10) -0.0050(10)
C2 0.0218(15) 0.0092(11) 0.0185(12) 0.0004(9) -0.0057(11) -0.0023(10)
C3 0.0288(15) 0.0123(12) 0.0294(14) 0.0001(11) -0.0044(12) 0.0002(12)
C4 0.0257(16) 0.0237(14) 0.0200(13) 0.0003(11) -0.0049(12) -0.0026(12)
C5 0.0131(12) 0.0140(11) 0.0183(12) -0.0001(10) 0.0006(10) -0.0021(10)
C6 0.0118(11) 0.0149(10) 0.0178(11) 0.0012(9) 0.0012(10) -0.0012(10)
C7 0.0142(13) 0.0206(13) 0.0214(13) -0.0008(10) -0.0022(10) 0.0012(11)
C8 0.0126(12) 0.0281(14) 0.0207(12) 0.0000(11) 0.0031(10) -0.0025(12)
C10 0.0135(12) 0.0198(12) 0.0237(13) 0.0033(11) -0.0043(11) 0.0014(10)
C11 0.0117(12) 0.0147(11) 0.0161(11) 0.0030(9) 0.0021(10) -0.0007(10)
C12 0.0138(12) 0.0124(11) 0.0146(11) 0.0014(9) 0.0021(10) 0.0019(10)
C13 0.0157(14) 0.0226(13) 0.0233(13) 0.0036(11) 0.0038(10) 0.0054(11)
C14 0.0158(13) 0.0183(12) 0.0143(11) 0.0010(10) -0.0008(10) 0.0078(10)
C15 0.0275(16) 0.0217(13) 0.0193(13) 0.0052(11) 0.0043(12) 0.0043(12)
C16 0.0365(19) 0.0393(18) 0.0200(14) 0.0089(13) 0.0067(14) 0.0067(16)
C17 0.0403(19) 0.048(2) 0.0137(13) -0.0010(13) 0.0009(12) 0.0141(17)
C18 0.0331(19) 0.0372(17) 0.0204(13) -0.0100(12) -0.0074(13) 0.0043(14)
C19 0.0221(14) 0.0259(13) 0.0176(12) 0.0007(11) 0.0000(12) 0.0047(12)
C20 0.0187(13) 0.0131(12) 0.0185(12) -0.0054(10) -0.0043(11) 0.0005(10)
C21 0.0146(12) 0.0104(11) 0.0151(11) -0.0004(9) 0.0000(10) 0.0009(9)
C22 0.0118(12) 0.0117(11) 0.0149(11) 0.0001(9) 0.0004(10) 0.0013(9)
C23 0.0181(14) 0.0162(12) 0.0179(13) -0.0016(10) 0.0000(11) 0.0033(10)
C24 0.0172(13) 0.0126(11) 0.0131(11) -0.0012(9) 0.0011(10) 0.0037(10)
C25 0.0220(15) 0.0222(14) 0.0212(13) 0.0046(11) -0.0020(12) -0.0016(12)
C26 0.0387(19) 0.0203(13) 0.0211(13) 0.0094(11) -0.0038(13) 0.0008(13)
C27 0.0297(17) 0.0288(15) 0.0172(13) -0.0009(11) -0.0131(12) 0.0110(13)
C28 0.0217(15) 0.0266(15) 0.0207(13) -0.0024(11) -0.0045(12) 0.0039(12)
C29 0.0214(14) 0.0180(12) 0.0163(12) 0.0016(10) -0.0030(11) 0.0012(11)
Cl1 0.0542(6) 0.0457(5) 0.0444(5) 0.0109(4) 0.0005(5) -0.0040(5)
Cl2 0.0537(6) 0.0419(5) 0.0465(5) 0.0078(4) -0.0175(4) -0.0075(4)
C9 0.085(4) 0.050(2) 0.042(2) 0.0132(18) -0.020(2) -0.029(2)

loop_
_atom_type_symbol
_atom_type_description
_atom_type_scat_dispersion_real
_atom_type_scat_dispersion_imag
_atom_type_scat_source
C C 0.0033 0.0016 'International Tables Vol C Tables 4.2.6.8 and 6.1.1.4'
H H 0.0000 0.0000 'International Tables Vol C Tables 4.2.6.8 and 6.1.1.4'
N N 0.0061 0.0033 'International Tables Vol C Tables 4.2.6.8 and 6.1.1.4'
O O 0.0106 0.0060 'International Tables Vol C Tables 4.2.6.8 and 6.1.1.4'
Ti Ti 0.2776 0.4457 'International Tables Vol C Tables 4.2.6.8 and 6.1.1.4'
Cl Cl 0.1484 0.1585 'International Tables Vol C Tables 4.2.6.8 and 6.1.1.4'

loop_
_geom_angle_atom_site_label_1
_geom_angle_atom_site_label_2
_geom_angle_atom_site_label_3
_geom_angle
_geom_angle_site_symmetry_1
_geom_angle_site_symmetry_3
_geom_angle_publ_flag
O12 Ti O22 91.08(9) . . ?
O12 Ti O11 109.87(8) . . ?
O22 Ti O11 107.04(8) . . ?
O12 Ti O21 106.85(8) . . ?
O22 Ti O21 107.29(8) . . ?
O11 Ti O21 128.34(8) . . ?
O12 Ti N1 74.57(8) . . ?
O22 Ti N1 164.67(8) . . ?
O11 Ti N1 73.82(7) . . ?
O21 Ti N1 82.53(8) . . ?
O12 Ti N2 163.15(8) . . ?
O22 Ti N2 73.09(8) . . ?
O11 Ti N2 80.98(7) . . ?
O21 Ti N2 73.54(7) . . ?
N1 Ti N2 121.70(7) . . ?
C10 N1 C11 111.8(2) . . ?
C10 N1 C1 109.1(2) . . ?
C11 N1 C1 109.66(19) . . ?
C10 N1 Ti 117.86(15) . . ?
C11 N1 Ti 105.00(15) . . ?
C1 N1 Ti 102.92(15) . . ?
C20 N2 C5 109.5(2) . . ?
C20 N2 C21 112.3(2) . . ?
C5 N2 C21 110.04(19) . . ?
C20 N2 Ti 117.45(15) . . ?
C5 N2 Ti 103.44(14) . . ?
C21 N2 Ti 103.57(14) . . ?
C12 O11 Ti 123.59(15) . . ?
C2 O12 Ti 129.52(17) . . ?
C22 O21 Ti 121.98(15) . . ?
C6 O22 Ti 130.23(15) . . ?
N1 C1 C2 111.7(2) . . ?
N1 C1 H1A 109.3 . . ?
C2 C1 H1A 109.3 . . ?
N1 C1 H1B 109.3 . . ?
C2 C1 H1B 109.3 . . ?
H1A C1 H1B 107.9 . . ?
O12 C2 C3 109.2(2) . . ?
O12 C2 C4 108.9(2) . . ?
C3 C2 C4 109.0(2) . . ?
O12 C2 C1 106.8(2) . . ?
C3 C2 C1 109.6(2) . . ?
C4 C2 C1 113.3(2) . . ?
C2 C3 H3A 109.5 . . ?
C2 C3 H3B 109.5 . . ?
H3A C3 H3B 109.5 . . ?
C2 C3 H3C 109.5 . . ?
H3A C3 H3C 109.5 . . ?
H3B C3 H3C 109.5 . . ?
C2 C4 H4A 109.5 . . ?
C2 C4 H4B 109.5 . . ?
H4A C4 H4B 109.5 . . ?
C2 C4 H4C 109.5 . . ?
H4A C4 H4C 109.5 . . ?
H4B C4 H4C 109.5 . . ?
N2 C5 C6 111.7(2) . . ?
N2 C5 H5A 109.3 . . ?
C6 C5 H5A 109.3 . . ?
N2 C5 H5B 109.3 . . ?
C6 C5 H5B 109.3 . . ?
H5A C5 H5B 107.9 . . ?
O22 C6 C8 108.7(2) . . ?
O22 C6 C7 108.3(2) . . ?
C8 C6 C7 109.6(2) . . ?
O22 C6 C5 107.1(2) . . ?
C8 C6 C5 109.6(2) . . ?
C7 C6 C5 113.4(2) . . ?
C6 C7 H7A 109.5 . . ?
C6 C7 H7B 109.5 . . ?
H7A C7 H7B 109.5 . . ?
C6 C7 H7C 109.5 . . ?
H7A C7 H7C 109.5 . . ?
H7B C7 H7C 109.5 . . ?
C6 C8 H8A 109.5 . . ?
C6 C8 H8B 109.5 . . ?
H8A C8 H8B 109.5 . . ?
C6 C8 H8C 109.5 . . ?
H8A C8 H8C 109.5 . . ?
H8B C8 H8C 109.5 . . ?
N1 C10 H10A 109.5 . . ?
N1 C10 H10B 109.5 . . ?
H10A C10 H10B 109.5 . . ?
N1 C10 H10C 109.5 . . ?
H10A C10 H10C 109.5 . . ?
H10B C10 H10C 109.5 . . ?
N1 C11 C13 113.3(2) . . ?
N1 C11 C12 105.7(2) . . ?
C13 C11 C12 109.8(2) . . ?
N1 C11 H11A 109.3 . . ?
C13 C11 H11A 109.3 . . ?
C12 C11 H11A 109.3 . . ?
O11 C12 C14 112.3(2) . . ?
O11 C12 C11 107.8(2) . . ?
C14 C12 C11 112.4(2) . . ?
O11 C12 H12A 108.1 . . ?
C14 C12 H12A 108.1 . . ?
C11 C12 H12A 108.1 . . ?
C11 C13 H13A 109.5 . . ?
C11 C13 H13B 109.5 . . ?
H13A C13 H13B 109.5 . . ?
C11 C13 H13C 109.5 . . ?
H13A C13 H13C 109.5 . . ?
H13B C13 H13C 109.5 . . ?
C15 C14 C19 118.6(3) . . ?
C15 C14 C12 119.6(3) . . ?
C19 C14 C12 121.7(2) . . ?
C16 C15 C14 120.2(3) . . ?
C16 C15 H15A 119.9 . . ?
C14 C15 H15A 119.9 . . ?
C17 C16 C15 120.8(3) . . ?
C17 C16 H16A 119.6 . . ?
C15 C16 H16A 119.6 . . ?
C16 C17 C18 120.2(3) . . ?
C16 C17 H17A 119.9 . . ?
C18 C17 H17A 119.9 . . ?
C17 C18 C19 119.6(3) . . ?
C17 C18 H18A 120.2 . . ?
C19 C18 H18A 120.2 . . ?
C18 C19 C14 120.6(3) . . ?
C18 C19 H19A 119.7 . . ?
C14 C19 H19A 119.7 . . ?
N2 C20 H20A 109.5 . . ?
N2 C20 H20B 109.5 . . ?
H20A C20 H20B 109.5 . . ?
N2 C20 H20C 109.5 . . ?
H20A C20 H20C 109.5 . . ?
H20B C20 H20C 109.5 . . ?
N2 C21 C23 113.7(2) . . ?
N2 C21 C22 105.25(19) . . ?
C23 C21 C22 110.8(2) . . ?
N2 C21 H21A 109.0 . . ?
C23 C21 H21A 109.0 . . ?
C22 C21 H21A 109.0 . . ?
O21 C22 C24 113.4(2) . . ?
O21 C22 C21 108.0(2) . . ?
C24 C22 C21 110.4(2) . . ?
O21 C22 H22A 108.3 . . ?
C24 C22 H22A 108.3 . . ?
C21 C22 H22A 108.3 . . ?
C21 C23 H23A 109.5 . . ?
C21 C23 H23B 109.5 . . ?
H23A C23 H23B 109.5 . . ?
C21 C23 H23C 109.5 . . ?
H23A C23 H23C 109.5 . . ?
H23B C23 H23C 109.5 . . ?
C25 C24 C29 118.9(3) . . ?
C25 C24 C22 118.4(3) . . ?
C29 C24 C22 122.6(2) . . ?
C24 C25 C26 120.4(3) . . ?
C24 C25 H25A 119.8 . . ?
C26 C25 H25A 119.8 . . ?
C27 C26 C25 119.7(3) . . ?
C27 C26 H26A 120.2 . . ?
C25 C26 H26A 120.2 . . ?
C26 C27 C28 120.3(3) . . ?
C26 C27 H27A 119.9 . . ?
C28 C27 H27A 119.9 . . ?
C27 C28 C29 119.9(3) . . ?
C27 C28 H28A 120.1 . . ?
C29 C28 H28A 120.1 . . ?
C24 C29 C28 120.8(3) . . ?
C24 C29 H29A 119.6 . . ?
C28 C29 H29A 119.6 . . ?
Cl1 C9 Cl2 111.1(2) . . ?
Cl1 C9 H9A 109.4 . . ?
Cl2 C9 H9A 109.4 . . ?
Cl1 C9 H9B 109.4 . . ?
Cl2 C9 H9B 109.4 . . ?
H9A C9 H9B 108.0 . . ?

loop_
_geom_bond_atom_site_label_1
_geom_bond_atom_site_label_2
_geom_bond_distance
_geom_bond_site_symmetry_2
_geom_bond_publ_flag
Ti O12 1.8274(18) . ?
Ti O22 1.8395(19) . ?
Ti O11 1.8581(18) . ?
Ti O21 1.8779(18) . ?
Ti N1 2.491(2) . ?
Ti N2 2.543(2) . ?
N1 C10 1.477(3) . ?
N1 C11 1.482(3) . ?
N1 C1 1.490(3) . ?
N2 C20 1.470(3) . ?
N2 C5 1.480(3) . ?
N2 C21 1.497(3) . ?
O11 C12 1.409(3) . ?
O12 C2 1.423(3) . ?
O21 C22 1.408(3) . ?
O22 C6 1.414(3) . ?
C1 C2 1.528(4) . ?
C1 H1A 0.9900 . ?
C1 H1B 0.9900 . ?
C2 C3 1.526(4) . ?
C2 C4 1.527(4) . ?
C3 H3A 0.9800 . ?
C3 H3B 0.9800 . ?
C3 H3C 0.9800 . ?
C4 H4A 0.9800 . ?
C4 H4B 0.9800 . ?
C4 H4C 0.9800 . ?
C5 C6 1.541(3) . ?
C5 H5A 0.9900 . ?
C5 H5B 0.9900 . ?
C6 C8 1.523(3) . ?
C6 C7 1.530(4) . ?
C7 H7A 0.9800 . ?
C7 H7B 0.9800 . ?
C7 H7C 0.9800 . ?
C8 H8A 0.9800 . ?
C8 H8B 0.9800 . ?
C8 H8C 0.9800 . ?
C10 H10A 0.9800 . ?
C10 H10B 0.9800 . ?
C10 H10C 0.9800 . ?
C11 C13 1.526(4) . ?
C11 C12 1.547(4) . ?
C11 H11A 1.0000 . ?
C12 C14 1.510(4) . ?
C12 H12A 1.0000 . ?
C13 H13A 0.9800 . ?
C13 H13B 0.9800 . ?
C13 H13C 0.9800 . ?
C14 C15 1.392(4) . ?
C14 C19 1.396(4) . ?
C15 C16 1.377(4) . ?
C15 H15A 0.9500 . ?
C16 C17 1.371(5) . ?
C16 H16A 0.9500 . ?
C17 C18 1.381(5) . ?
C17 H17A 0.9500 . ?
C18 C19 1.389(4) . ?
C18 H18A 0.9500 . ?
C19 H19A 0.9500 . ?
C20 H20A 0.9800 . ?
C20 H20B 0.9800 . ?
C20 H20C 0.9800 . ?
C21 C23 1.522(4) . ?
C21 C22 1.548(3) . ?
C21 H21A 1.0000 . ?
C22 C24 1.513(4) . ?
C22 H22A 1.0000 . ?
C23 H23A 0.9800 . ?
C23 H23B 0.9800 . ?
C23 H23C 0.9800 . ?
C24 C25 1.384(4) . ?
C24 C29 1.385(4) . ?
C25 C26 1.402(4) . ?
C25 H25A 0.9500 . ?
C26 C27 1.374(5) . ?
C26 H26A 0.9500 . ?
C27 C28 1.380(4) . ?
C27 H27A 0.9500 . ?
C28 C29 1.388(4) . ?
C28 H28A 0.9500 . ?
C29 H29A 0.9500 . ?
Cl1 C9 1.754(4) . ?
Cl2 C9 1.761(4) . ?
C9 H9A 0.9900 . ?
C9 H9B 0.9900 . ?
